data_1502919
loop_
_publ_author_name
'Saha, Pipas'
'Reddy, U. C.'
'Bondalapati, S.'
'Saikia, Anil K.'

_publ_section_title
;
 A novel synthesis of oxabicyclo[3.3.1]nonanone via (3,5)-oxonium-ene
 reaction.
;
_journal_issue 8
_journal_name_full 'Organic letters'
_journal_page_first 1824
_journal_page_last 1826
_journal_paper_doi 10.1021/ol1004092
_journal_volume 12
_journal_year 2010
_chemical_formula_moiety 'C19 H23 N O4'
_chemical_formula_sum 'C19 H23 N O4'
_chemical_formula_weight 329.38
_chemical_name_systematic
; 
 ? 
;
_space_group_IT_number 14
_symmetry_cell_setting monoclinic
_symmetry_space_group_name_Hall '-P 2ybc'
_symmetry_space_group_name_H-M 'P 1 21/c 1'
_atom_sites_solution_hydrogens geom
_atom_sites_solution_primary direct
_atom_sites_solution_secondary difmap
_audit_creation_method SHELXL-97
_cell_angle_alpha 90.00
_cell_angle_beta 93.858(2)
_cell_angle_gamma 90.00
_cell_formula_units_Z 4
_cell_length_a 18.1890(4)
_cell_length_b 10.0277(2)
_cell_length_c 9.4674(2)
_cell_measurement_reflns_used 4569
_cell_measurement_temperature 296(2)
_cell_measurement_theta_max 27.54
_cell_measurement_theta_min 2.96
_cell_volume 1722.88(6)
_computing_cell_refinement 'Bruker SMART'
_computing_data_collection 'Bruker SMART'
_computing_data_reduction 'Bruker SAINT'
_computing_molecular_graphics 'Bruker SHELXTL'
_computing_publication_material 'Bruker SHELXTL'
_computing_structure_refinement 'SHELXL-97 (Sheldrick, 1997)'
_computing_structure_solution 'SHELXS-97 (Sheldrick, 1990)'
_diffrn_ambient_temperature 296(2)
_diffrn_measured_fraction_theta_full 0.991
_diffrn_measured_fraction_theta_max 0.991
_diffrn_measurement_device_type 'CCD area detector'
_diffrn_measurement_method 'phi and omega scans'
_diffrn_radiation_monochromator graphite
_diffrn_radiation_source 'fine-focus sealed tube'
_diffrn_radiation_type MoK\a
_diffrn_radiation_wavelength 0.71073
_diffrn_reflns_av_R_equivalents 0.0804
_diffrn_reflns_av_sigmaI/netI 0.0517
_diffrn_reflns_limit_h_max 24
_diffrn_reflns_limit_h_min -24
_diffrn_reflns_limit_k_max 12
_diffrn_reflns_limit_k_min -12
_diffrn_reflns_limit_l_max 12
_diffrn_reflns_limit_l_min -12
_diffrn_reflns_number 18083
_diffrn_reflns_theta_full 28.30
_diffrn_reflns_theta_max 28.30
_diffrn_reflns_theta_min 2.24
_exptl_absorpt_coefficient_mu 0.089
_exptl_absorpt_correction_T_max 0.982
_exptl_absorpt_correction_T_min 0.979
_exptl_absorpt_correction_type multi-scan
_exptl_absorpt_process_details multi-scan
_exptl_crystal_colour colorless
_exptl_crystal_density_diffrn 1.270
_exptl_crystal_density_method 'not measured'
_exptl_crystal_description block
_exptl_crystal_F_000 704
_exptl_crystal_size_max 0.3
_exptl_crystal_size_mid 0.2
_exptl_crystal_size_min 0.2
_refine_diff_density_max 0.628
_refine_diff_density_min -0.144
_refine_diff_density_rms 0.036
_refine_ls_extinction_coef 0.0020(19)
_refine_ls_extinction_expression Fc^*^=kFc[1+0.001xFc^2^\l^3^/sin(2\q)]^-1/4^
_refine_ls_extinction_method SHELXL
_refine_ls_goodness_of_fit_ref 0.993
_refine_ls_hydrogen_treatment constr
_refine_ls_matrix_type full
_refine_ls_number_parameters 221
_refine_ls_number_reflns 4250
_refine_ls_number_restraints 0
_refine_ls_restrained_S_all 0.993
_refine_ls_R_factor_all 0.0880
_refine_ls_R_factor_gt 0.0507
_refine_ls_shift/su_max 0.000
_refine_ls_shift/su_mean 0.000
_refine_ls_structure_factor_coef Fsqd
_refine_ls_weighting_details 'calc w=1/[\s^2^(Fo^2^)+(0.0889P)^2^+0.0000P] where P=(Fo^2^+2Fc^2^)/3'
_refine_ls_weighting_scheme calc
_refine_ls_wR_factor_gt 0.1505
_refine_ls_wR_factor_ref 0.1660
_reflns_number_gt 2349
_reflns_number_total 4250
_reflns_threshold_expression >2sigma(I)
_cod_data_source_file ol1004092_si_003.cif
_cod_data_source_block ps-192-l
_cod_depositor_comments
;
The following automatic conversions were performed:

'_symmetry_cell_setting' value 'Monoclinic' changed to 'monoclinic'
according to /home/saulius/struct/CIF-dictionaries/cif_core.dic
dictionary named 'cif_core.dic' version 2.4.2 from 2011-04-26.

Automatic conversion script
Id: cif_fix_values 1715 2011-07-08 13:25:40Z adriana 
;
_cod_original_sg_symbol_H-M 'P2(1)/c  '
_cod_database_code 1502919

loop_
_symmetry_equiv_pos_as_xyz
'x, y, z'
'-x, y+1/2, -z+1/2'
'-x, -y, -z'
'x, -y-1/2, z-1/2'

loop_
_atom_site_label
_atom_site_type_symbol
_atom_site_fract_x
_atom_site_fract_y
_atom_site_fract_z
_atom_site_U_iso_or_equiv
_atom_site_adp_type
_atom_site_occupancy
_atom_site_symmetry_multiplicity
_atom_site_calc_flag
_atom_site_refinement_flags
N1 N -0.03746(8) 0.90561(17) 0.76449(16) 0.0629(4) Uani 1 1 d .
O1 O 0.33599(6) 0.90622(11) 0.26831(12) 0.0559(3) Uani 1 1 d .
O4 O -0.08474(8) 0.82101(17) 0.74236(18) 0.0951(5) Uani 1 1 d .
O3 O -0.04071(8) 0.99170(18) 0.85419(16) 0.0977(5) Uani 1 1 d .
O2 O 0.32760(10) 1.26758(17) 0.2209(2) 0.1150(7) Uani 1 1 d .
C11 C 0.14651(8) 0.90418(15) 0.51243(17) 0.0468(4) Uani 1 1 d .
C14 C 0.02672(8) 0.90499(16) 0.67730(17) 0.0481(4) Uani 1 1 d .
C10 C 0.20956(9) 0.90834(16) 0.42252(18) 0.0510(4) Uani 1 1 d .
H10 H 0.2542 0.9401 0.4630 0.061 Uiso 1 1 calc R
C4 C 0.25530(8) 0.95940(16) 0.06250(17) 0.0501(4) Uani 1 1 d .
H4 H 0.2089 0.9325 0.0119 0.060 Uiso 1 1 calc R
C16 C 0.08486(9) 0.82554(17) 0.47793(18) 0.0577(5) Uani 1 1 d .
H16 H 0.0841 0.7719 0.3977 0.069 Uiso 1 1 calc R
C3 C 0.26899(8) 0.86950(17) 0.19264(17) 0.0509(4) Uani 1 1 d .
H3 H 0.2745 0.7779 0.1589 0.061 Uiso 1 1 calc R
C9 C 0.20743(9) 0.87047(17) 0.28928(19) 0.0541(4) Uani 1 1 d .
H9 H 0.1620 0.8407 0.2506 0.065 Uiso 1 1 calc R
C1 C 0.39039(9) 0.97269(18) 0.04914(18) 0.0570(5) Uani 1 1 d .
H1 H 0.4311 0.9511 -0.0096 0.068 Uiso 1 1 calc R
C8 C 0.31804(9) 0.93536(17) -0.03387(17) 0.0544(4) Uani 1 1 d .
H8A H 0.3112 0.9897 -0.1185 0.065 Uiso 1 1 calc R
H8B H 0.3190 0.8424 -0.0621 0.065 Uiso 1 1 calc R
C13 C 0.08655(10) 0.98251(18) 0.71694(18) 0.0597(5) Uani 1 1 d .
H13 H 0.0867 1.0358 0.7974 0.072 Uiso 1 1 calc R
C5 C 0.24941(9) 1.10719(16) 0.10453(18) 0.0540(4) Uani 1 1 d .
H5 H 0.2205 1.1121 0.1881 0.065 Uiso 1 1 calc R
C2 C 0.40128(9) 0.89297(19) 0.18819(19) 0.0614(5) Uani 1 1 d .
C12 C 0.14678(9) 0.98013(18) 0.63516(18) 0.0569(5) Uani 1 1 d .
H12 H 0.1883 1.0304 0.6629 0.068 Uiso 1 1 calc R
C15 C 0.02468(9) 0.82510(17) 0.55993(19) 0.0576(4) Uani 1 1 d .
H15 H -0.0161 0.7718 0.5359 0.069 Uiso 1 1 calc R
C7 C 0.38919(10) 1.12425(19) 0.0705(2) 0.0624(5) Uani 1 1 d .
H7A H 0.4333 1.1506 0.1270 0.075 Uiso 1 1 calc R
H7B H 0.3902 1.1675 -0.0210 0.075 Uiso 1 1 calc R
C6 C 0.32323(11) 1.17176(19) 0.14163(19) 0.0666(5) Uani 1 1 d .
C17 C 0.41673(12) 0.7458(2) 0.1574(3) 0.0867(7) Uani 1 1 d .
H17A H 0.4145 0.6948 0.2428 0.130 Uiso 1 1 calc R
H17B H 0.4649 0.7374 0.1226 0.130 Uiso 1 1 calc R
H17C H 0.3805 0.7132 0.0874 0.130 Uiso 1 1 calc R
C18 C 0.46273(10) 0.9474(3) 0.2888(2) 0.0898(7) Uani 1 1 d .
H18A H 0.4502 1.0356 0.3182 0.135 Uiso 1 1 calc R
H18B H 0.5078 0.9504 0.2415 0.135 Uiso 1 1 calc R
H18C H 0.4691 0.8905 0.3703 0.135 Uiso 1 1 calc R
C19 C 0.20896(12) 1.1883(2) -0.0140(2) 0.0780(6) Uani 1 1 d .
H19A H 0.2094 1.2810 0.0116 0.117 Uiso 1 1 calc R
H19B H 0.1590 1.1579 -0.0277 0.117 Uiso 1 1 calc R
H19C H 0.2332 1.1769 -0.1002 0.117 Uiso 1 1 calc R

loop_
_atom_site_aniso_label
_atom_site_aniso_U_11
_atom_site_aniso_U_22
_atom_site_aniso_U_33
_atom_site_aniso_U_23
_atom_site_aniso_U_13
_atom_site_aniso_U_12
N1 0.0595(9) 0.0755(11) 0.0550(9) 0.0040(8) 0.0143(7) 0.0105(8)
O1 0.0436(6) 0.0745(8) 0.0505(7) 0.0032(6) 0.0101(5) -0.0035(5)
O4 0.0679(9) 0.1084(12) 0.1136(13) -0.0135(10) 0.0413(8) -0.0212(9)
O3 0.0908(11) 0.1291(13) 0.0767(10) -0.0315(10) 0.0315(8) 0.0001(9)
O2 0.1257(14) 0.1060(13) 0.1180(14) -0.0644(12) 0.0416(11) -0.0398(10)
C11 0.0474(9) 0.0450(9) 0.0485(9) 0.0062(7) 0.0073(7) -0.0005(7)
C14 0.0480(9) 0.0512(9) 0.0462(9) 0.0082(7) 0.0106(7) 0.0055(7)
C10 0.0468(9) 0.0533(10) 0.0534(10) 0.0034(8) 0.0071(7) -0.0028(7)
C4 0.0463(9) 0.0574(10) 0.0470(9) -0.0072(8) 0.0066(7) -0.0040(7)
C16 0.0635(11) 0.0578(11) 0.0535(10) -0.0114(9) 0.0156(8) -0.0085(8)
C3 0.0476(9) 0.0524(9) 0.0540(10) -0.0029(8) 0.0118(7) -0.0041(7)
C9 0.0454(9) 0.0578(10) 0.0600(11) 0.0017(8) 0.0100(8) -0.0045(7)
C1 0.0506(9) 0.0666(11) 0.0559(11) -0.0017(9) 0.0198(8) -0.0009(8)
C8 0.0590(10) 0.0570(10) 0.0487(10) -0.0069(8) 0.0142(8) -0.0013(8)
C13 0.0698(11) 0.0621(11) 0.0482(10) -0.0062(8) 0.0121(8) -0.0022(9)
C5 0.0578(10) 0.0554(10) 0.0503(10) -0.0051(8) 0.0150(8) 0.0001(8)
C2 0.0448(9) 0.0781(13) 0.0630(11) 0.0102(9) 0.0161(8) 0.0010(8)
C12 0.0554(10) 0.0612(11) 0.0544(10) -0.0015(9) 0.0056(8) -0.0107(8)
C15 0.0507(9) 0.0613(11) 0.0619(11) -0.0026(9) 0.0118(8) -0.0106(8)
C7 0.0593(10) 0.0689(12) 0.0599(11) -0.0006(9) 0.0094(8) -0.0164(9)
C6 0.0805(13) 0.0629(12) 0.0579(11) -0.0141(9) 0.0152(9) -0.0145(10)
C17 0.0730(13) 0.0880(16) 0.1031(17) 0.0252(13) 0.0345(12) 0.0282(11)
C18 0.0491(11) 0.142(2) 0.0779(15) 0.0244(15) 0.0031(10) -0.0115(12)
C19 0.0905(14) 0.0718(13) 0.0720(13) 0.0057(11) 0.0086(11) 0.0180(11)

loop_
_atom_type_symbol
_atom_type_description
_atom_type_scat_dispersion_real
_atom_type_scat_dispersion_imag
_atom_type_scat_source
C C 0.0033 0.0016 'International Tables Vol C Tables 4.2.6.8 and 6.1.1.4'
H H 0.0000 0.0000 'International Tables Vol C Tables 4.2.6.8 and 6.1.1.4'
N N 0.0061 0.0033 'International Tables Vol C Tables 4.2.6.8 and 6.1.1.4'
O O 0.0106 0.0060 'International Tables Vol C Tables 4.2.6.8 and 6.1.1.4'

loop_
_geom_angle_atom_site_label_1
_geom_angle_atom_site_label_2
_geom_angle_atom_site_label_3
_geom_angle
O3 N1 O4 123.29(16)
O3 N1 C14 118.15(17)
O4 N1 C14 118.55(16)
C3 O1 C2 114.55(13)
C12 C11 C16 117.67(14)
C12 C11 C10 120.56(14)
C16 C11 C10 121.77(15)
C15 C14 C13 122.18(15)
C15 C14 N1 118.55(15)
C13 C14 N1 119.26(15)
C9 C10 C11 124.87(16)
C8 C4 C3 107.44(13)
C8 C4 C5 111.96(13)
C3 C4 C5 111.62(13)
C15 C16 C11 121.70(16)
O1 C3 C9 110.04(13)
O1 C3 C4 109.90(12)
C9 C3 C4 113.62(13)
C10 C9 C3 127.92(16)
C8 C1 C7 106.88(15)
C8 C1 C2 111.57(14)
C7 C1 C2 113.79(15)
C4 C8 C1 107.78(13)
C14 C13 C12 118.79(16)
C6 C5 C19 108.54(15)
C6 C5 C4 113.35(14)
C19 C5 C4 111.09(15)
O1 C2 C18 103.38(15)
O1 C2 C17 110.66(14)
C18 C2 C17 109.16(17)
O1 C2 C1 109.56(13)
C18 C2 C1 113.32(15)
C17 C2 C1 110.55(16)
C13 C12 C11 121.27(16)
C14 C15 C16 118.33(16)
C6 C7 C1 113.25(14)
O2 C6 C7 120.56(17)
O2 C6 C5 120.08(17)
C7 C6 C5 119.15(15)

loop_
_geom_bond_atom_site_label_1
_geom_bond_atom_site_label_2
_geom_bond_distance
N1 O3 1.215(2)
N1 O4 1.216(2)
N1 C14 1.474(2)
O1 C3 1.4200(19)
O1 C2 1.4577(18)
O2 C6 1.218(2)
C11 C12 1.389(2)
C11 C16 1.392(2)
C11 C10 1.474(2)
C14 C15 1.368(2)
C14 C13 1.369(2)
C10 C9 1.315(2)
C4 C8 1.527(2)
C4 C3 1.533(2)
C4 C5 1.540(2)
C16 C15 1.384(2)
C3 C9 1.493(2)
C1 C8 1.533(2)
C1 C7 1.534(3)
C1 C2 1.542(2)
C13 C12 1.384(2)
C5 C6 1.511(2)
C5 C19 1.533(3)
C2 C18 1.520(3)
C2 C17 1.534(3)
C7 C6 1.493(2)
